data_1522454
loop_
_publ_author_name
'Markiv, V.Ya.'
'Belyavina, N.N.'

_publ_section_title
;
 Crystal structure of the Sc3 Mn2 Ga6 and Sc3 Fe2 Ga6 compounds
;
_journal_name_full
;
Dopovidi Akademii Nauk Ukrains'koi RSR, Seriya B: Geologichni, Khimichni ta 
Biologichni Nauki
;
_journal_page_first 55
_journal_page_last 58
_journal_volume 1987
_journal_year 1987
_chemical_formula_sum 'Ga6 Mn2 Sc3'
_space_group_IT_number 62
_symmetry_space_group_name_Hall '-P 2ac 2n'
_symmetry_space_group_name_H-M 'P n m a'
_cell_angle_alpha 90
_cell_angle_beta 90
_cell_angle_gamma 90
_cell_formula_units_Z 4
_cell_length_a 8.051
_cell_length_b 8.533
_cell_length_c 10.607
_cell_volume 728.692
_citation_journal_id_ASTM DANND6
_cod_data_source_file Markiv_DANND6_1987_218.cif
_cod_data_source_block Ga6Mn2Sc3
_cod_original_cell_volume 728.6922
_cod_database_code 1522454

loop_
_symmetry_equiv_pos_as_xyz
x,y,z
-x+1/2,-y,z+1/2
x+1/2,-y+1/2,-z+1/2
-x,y+1/2,-z
-x,-y,-z
x-1/2,y,-z-1/2
-x-1/2,y-1/2,z-1/2
x,-y-1/2,z

loop_
_atom_site_label
_atom_site_type_symbol
_atom_site_fract_x
_atom_site_fract_y
_atom_site_fract_z
_atom_site_occupancy
_atom_site_U_iso_or_equiv
Mn2 Mn 0.137 0.25 0.227 1 0.0
Ga3 Ga 0.387 0.414 0.343 1 0.0
Ga1 Ga 0.721 0.25 0.776 1 0.0
Sc2 Sc 0.067 0.938 0.364 1 0.0
Sc1 Sc 0.555 0.25 0.564 1 0.0
Ga4 Ga 0.3 0.515 0.587 1 0.0
Mn1 Mn 0.177 0.25 0.489 1 0.0
Ga2 Ga 0.399 0.25 0.084 1 0.0
